data_4334808
loop_
_publ_author_name
'Titel Jurca'
'Ilia Korobkov'
'Serge I. Gorelsky'
'Darrin S. Richeson'

_publ_section_title
;
 Noncovalent Interactions of Metal Cations and Arenes Probed with
 Thallium(I) Complexes
;
_journal_name_full 'Inorganic Chemistry'
_journal_page_first 5749
_journal_page_last 5756
_journal_paper_doi 10.1021/ic302552v
_journal_volume 52
_journal_year 2013
_chemical_formula_sum 'C41 H41.5 F3 N3 O3.25 S Tl'
_chemical_formula_weight 921.70
_chemical_name_systematic
; 
 ? 
;
_space_group_IT_number 2
_symmetry_cell_setting triclinic
_symmetry_space_group_name_Hall '-P 1'
_symmetry_space_group_name_H-M 'P -1'
_atom_sites_solution_hydrogens geom
_atom_sites_solution_primary direct
_atom_sites_solution_secondary difmap
_audit_creation_method SHELXL-97
_cell_angle_alpha 113.570(2)
_cell_angle_beta 99.759(2)
_cell_angle_gamma 97.068(2)
_cell_formula_units_Z 2
_cell_length_a 11.5837(4)
_cell_length_b 12.5411(4)
_cell_length_c 15.4083(5)
_cell_measurement_reflns_used 9186
_cell_measurement_temperature 200(2)
_cell_measurement_theta_max 28.28
_cell_measurement_theta_min 2.57
_cell_volume 1976.33(12)
_computing_cell_refinement 'APEX II, Bruker (2009)'
_computing_data_collection 'APEX II, Bruker (2009)'
_computing_data_reduction 'XPREP, Bruker (2009)'
_computing_molecular_graphics 'SHELXTL, Bruker (2004)'
_computing_publication_material 'SHELXTL, Bruker (2004)'
_computing_structure_refinement 'SHELXL-97 (Sheldrick, 2008)'
_computing_structure_solution 'SHELXS-97 (Sheldrick, 2008)'
_diffrn_ambient_temperature 200(2)
_diffrn_measured_fraction_theta_full 0.987
_diffrn_measured_fraction_theta_max 0.987
_diffrn_measurement_device_type 'Bruker APEX-II CCD'
_diffrn_measurement_method '\f and \w scans'
_diffrn_radiation_monochromator graphite
_diffrn_radiation_source 'fine-focus sealed tube'
_diffrn_radiation_type MoK\a
_diffrn_radiation_wavelength 0.71073
_diffrn_reflns_av_R_equivalents 0.0349
_diffrn_reflns_av_sigmaI/netI 0.0358
_diffrn_reflns_limit_h_max 15
_diffrn_reflns_limit_h_min -15
_diffrn_reflns_limit_k_max 15
_diffrn_reflns_limit_k_min -16
_diffrn_reflns_limit_l_max 20
_diffrn_reflns_limit_l_min -20
_diffrn_reflns_number 29982
_diffrn_reflns_theta_full 28.31
_diffrn_reflns_theta_max 28.31
_diffrn_reflns_theta_min 2.53
_exptl_absorpt_coefficient_mu 4.194
_exptl_absorpt_correction_T_max 0.5189
_exptl_absorpt_correction_T_min 0.2540
_exptl_absorpt_correction_type multi-scan
_exptl_absorpt_process_details 'SADABS, Bruker (2003)'
_exptl_crystal_colour yellow
_exptl_crystal_density_diffrn 1.549
_exptl_crystal_description block
_exptl_crystal_F_000 917
_exptl_crystal_size_max 0.45
_exptl_crystal_size_mid 0.20
_exptl_crystal_size_min 0.18
_platon_squeeze_details
;
 Initial solution suggested one cocrystallized diethyl ether solvent molecule,
 partially occupied and disordered  over two symmetry related position by an
 inversion center. The data set was treated with the Squeeze routine of PLATON
 (Spek, A.L. (1990), Acta Cryst. A46, C-34) with a refined void
 space/cell = 235.7 Ang^3 and an electron count/cell = 22 consistent with one
 half diethyl molecule/cell.  
;
_refine_diff_density_max 1.118
_refine_diff_density_min -0.603
_refine_diff_density_rms 0.080
_refine_ls_extinction_method none
_refine_ls_goodness_of_fit_ref 1.012
_refine_ls_hydrogen_treatment constr
_refine_ls_matrix_type full
_refine_ls_number_parameters 469
_refine_ls_number_reflns 9726
_refine_ls_number_restraints 1
_refine_ls_restrained_S_all 1.012
_refine_ls_R_factor_all 0.0302
_refine_ls_R_factor_gt 0.0256
_refine_ls_shift/su_max 0.001
_refine_ls_shift/su_mean 0.000
_refine_ls_structure_factor_coef Fsqd
_refine_ls_weighting_details 'calc w=1/[\s^2^(Fo^2^)+(0.0415P)^2^]'
_refine_ls_weighting_scheme calc
_refine_ls_wR_factor_gt 0.0659
_refine_ls_wR_factor_ref 0.0677
_reflns_number_gt 8636
_reflns_number_total 9726
_reflns_threshold_expression >2sigma(I)
_cod_data_source_file ic302552v_si_002_1.cif
_cod_data_source_block dr015sqz
_cod_original_cell_volume 1976.33(11)
_cod_original_formula_sum 'C41 H41.50 F3 N3 O3.25 S Tl'
_cod_database_code 4334808

loop_
_symmetry_equiv_pos_as_xyz
'x, y, z'
'-x, -y, -z'

loop_
_atom_site_label
_atom_site_type_symbol
_atom_site_fract_x
_atom_site_fract_y
_atom_site_fract_z
_atom_site_U_iso_or_equiv
_atom_site_adp_type
_atom_site_occupancy
_atom_site_symmetry_multiplicity
_atom_site_calc_flag
_atom_site_refinement_flags
_atom_site_disorder_assembly
_atom_site_disorder_group
Tl1 Tl 0.586081(8) 0.566922(7) 0.678161(6) 0.04069(4) Uani 1 1 d . . .
N1 N 0.3841(2) 0.6589(2) 0.65954(15) 0.0532(6) Uani 1 1 d . . .
N2 N 0.50248(17) 0.68502(16) 0.83893(13) 0.0331(4) Uani 1 1 d . . .
N3 N 0.65245(19) 0.53857(19) 0.84943(15) 0.0374(4) Uani 1 1 d . . .
O1 O 0.7239(2) 0.77905(19) 0.7540(2) 0.0751(7) Uani 1 1 d . . .
O2 O 0.6132(2) 0.9348(2) 0.80475(17) 0.0703(6) Uani 1 1 d . . .
O3 O 0.7895(3) 0.9637(2) 0.7454(2) 0.0785(7) Uani 1 1 d . . .
S1 S 0.72537(7) 0.90431(6) 0.78990(5) 0.05078(16) Uani 1 1 d . . .
C40 C 0.8169(4) 0.9612(4) 0.9112(3) 0.0721(10) Uani 1 1 d . . .
F1 F 0.7698(4) 0.9167(3) 0.9645(2) 0.1277(11) Uani 1 1 d . . .
F2 F 0.8307(3) 1.0766(2) 0.9588(2) 0.1145(10) Uani 1 1 d . . .
F3 F 0.9241(3) 0.9352(3) 0.9106(2) 0.1361(13) Uani 1 1 d . . .
C1 C 0.3574(2) 0.7332(2) 0.73400(17) 0.0369(5) Uani 1 1 d . . .
C2 C 0.4239(2) 0.7530(2) 0.83345(16) 0.0353(5) Uani 1 1 d . . .
C3 C 0.3978(3) 0.8361(3) 0.91655(18) 0.0507(7) Uani 1 1 d . . .
H3A H 0.3418 0.8837 0.9106 0.061 Uiso 1 1 calc R . .
C4 C 0.4542(3) 0.8481(3) 1.00694(19) 0.0546(7) Uani 1 1 d . . .
H4A H 0.4382 0.9042 1.0644 0.066 Uiso 1 1 calc R . .
C5 C 0.5344(3) 0.7773(3) 1.01264(18) 0.0476(6) Uani 1 1 d . . .
H5A H 0.5738 0.7832 1.0742 0.057 Uiso 1 1 calc R . .
C6 C 0.5570(2) 0.6971(2) 0.92734(16) 0.0362(5) Uani 1 1 d . . .
C7 C 0.6388(2) 0.6136(2) 0.93007(16) 0.0363(5) Uani 1 1 d . . .
C8 C 0.2599(2) 0.7992(2) 0.72973(16) 0.0366(5) Uani 1 1 d . . .
C9 C 0.1485(3) 0.7564(3) 0.7338(4) 0.0772(12) Uani 1 1 d . . .
H9A H 0.1315 0.6816 0.7360 0.093 Uiso 1 1 calc R . .
C10 C 0.0587(3) 0.8214(4) 0.7346(4) 0.0850(14) Uani 1 1 d . . .
H10A H -0.0186 0.7914 0.7389 0.102 Uiso 1 1 calc R . .
C11 C 0.0811(4) 0.9257(4) 0.7294(3) 0.0804(12) Uani 1 1 d . . .
H11A H 0.0197 0.9692 0.7285 0.097 Uiso 1 1 calc R . .
C12 C 0.1920(5) 0.9686(5) 0.7256(5) 0.122(2) Uani 1 1 d . . .
H12A H 0.2083 1.0429 0.7224 0.146 Uiso 1 1 calc R . .
C13 C 0.2825(4) 0.9059(3) 0.7263(4) 0.0899(15) Uani 1 1 d . . .
H13A H 0.3603 0.9377 0.7245 0.108 Uiso 1 1 calc R . .
C14 C 0.6956(2) 0.6204(2) 1.02809(17) 0.0389(5) Uani 1 1 d . . .
C15 C 0.6666(2) 0.5250(3) 1.04958(19) 0.0442(6) Uani 1 1 d . . .
H15A H 0.6115 0.4551 1.0020 0.053 Uiso 1 1 calc R . .
C16 C 0.7171(3) 0.5304(4) 1.1399(2) 0.0571(8) Uani 1 1 d . . .
H16A H 0.6964 0.4644 1.1540 0.068 Uiso 1 1 calc R . .
C17 C 0.7970(3) 0.6310(3) 1.2090(2) 0.0595(8) Uani 1 1 d . . .
H17A H 0.8310 0.6348 1.2710 0.071 Uiso 1 1 calc R . .
C18 C 0.8278(3) 0.7264(3) 1.1884(2) 0.0579(8) Uani 1 1 d . . .
H18A H 0.8844 0.7952 1.2358 0.069 Uiso 1 1 calc R . .
C19 C 0.7769(2) 0.7225(3) 1.09905(19) 0.0464(6) Uani 1 1 d . . .
H19A H 0.7970 0.7893 1.0858 0.056 Uiso 1 1 calc R . .
C20 C 0.3159(3) 0.6332(3) 0.56390(18) 0.0545(8) Uani 1 1 d . . .
C21 C 0.3492(4) 0.7038(3) 0.5167(2) 0.0650(10) Uani 1 1 d . . .
C22 C 0.2754(4) 0.6753(4) 0.4246(2) 0.0785(12) Uani 1 1 d . . .
H22A H 0.2935 0.7220 0.3911 0.094 Uiso 1 1 calc R . .
C23 C 0.1782(4) 0.5823(5) 0.3821(2) 0.0879(15) Uani 1 1 d . . .
H23A H 0.1284 0.5670 0.3209 0.105 Uiso 1 1 calc R . .
C24 C 0.1523(3) 0.5102(5) 0.4280(2) 0.0840(14) Uani 1 1 d . . .
H24A H 0.0868 0.4437 0.3967 0.101 Uiso 1 1 calc R . .
C25 C 0.2216(3) 0.5344(4) 0.5196(2) 0.0670(10) Uani 1 1 d . B .
C26 C 0.4594(5) 0.8004(4) 0.5592(3) 0.0898(14) Uani 1 1 d . . .
H26A H 0.4809 0.8279 0.6309 0.108 Uiso 1 1 calc R . .
H26B H 0.4415 0.8686 0.5462 0.108 Uiso 1 1 calc R . .
C27 C 0.5650(6) 0.7634(6) 0.5199(4) 0.121(2) Uani 1 1 d . . .
H27A H 0.6337 0.8310 0.5504 0.182 Uiso 1 1 calc R . .
H27B H 0.5452 0.7374 0.4491 0.182 Uiso 1 1 calc R . .
H27C H 0.5852 0.6977 0.5343 0.182 Uiso 1 1 calc R . .
C28 C 0.1947(4) 0.4544(4) 0.5694(3) 0.0874(13) Uani 1 1 d D . .
H28A H 0.2725 0.4501 0.6049 0.131 Uiso 0.70 1 calc PR A 1
H28B H 0.1515 0.4950 0.6192 0.131 Uiso 0.70 1 calc PR A 1
H28C H 0.2259 0.4997 0.6409 0.131 Uiso 0.30 1 d PR A 2
H28D H 0.1070 0.4266 0.5558 0.131 Uiso 0.30 1 d PR A 2
C29 C 0.1249(7) 0.3301(7) 0.5106(5) 0.096(2) Uani 0.70 1 d PD B 1
H29A H 0.1173 0.2907 0.5535 0.144 Uiso 0.70 1 calc PR B 1
H29B H 0.1665 0.2866 0.4615 0.144 Uiso 0.70 1 calc PR B 1
H29C H 0.0450 0.3313 0.4780 0.144 Uiso 0.70 1 calc PR B 1
C29' C 0.2474(15) 0.3542(12) 0.5342(11) 0.086(4) Uani 0.30 1 d PD B 2
H29D H 0.2299 0.3036 0.5671 0.129 Uiso 0.30 1 calc PR B 2
H29E H 0.3343 0.3808 0.5475 0.129 Uiso 0.30 1 calc PR B 2
H29F H 0.2144 0.3089 0.4638 0.129 Uiso 0.30 1 calc PR B 2
C30 C 0.7257(2) 0.4547(2) 0.84697(16) 0.0378(5) Uani 1 1 d . . .
C31 C 0.8504(2) 0.4893(2) 0.8725(2) 0.0438(6) Uani 1 1 d . . .
C32 C 0.9162(3) 0.4015(3) 0.8665(2) 0.0558(7) Uani 1 1 d . . .
H32A H 1.0013 0.4228 0.8849 0.067 Uiso 1 1 calc R . .
C33 C 0.8600(3) 0.2848(3) 0.8346(3) 0.0582(8) Uani 1 1 d . . .
H33A H 0.9064 0.2269 0.8328 0.070 Uiso 1 1 calc R . .
C34 C 0.7368(3) 0.2514(3) 0.8053(2) 0.0514(7) Uani 1 1 d . . .
H34A H 0.6992 0.1700 0.7817 0.062 Uiso 1 1 calc R . .
C35 C 0.6667(3) 0.3350(2) 0.80969(18) 0.0420(5) Uani 1 1 d . . .
C36 C 0.9121(3) 0.6163(3) 0.9032(3) 0.0568(7) Uani 1 1 d . . .
H36A H 0.8635 0.6497 0.8651 0.068 Uiso 1 1 calc R . .
H36B H 0.9138 0.6629 0.9728 0.068 Uiso 1 1 calc R . .
C37 C 1.0376(4) 0.6328(4) 0.8906(3) 0.0778(11) Uani 1 1 d . . .
H37A H 1.0702 0.7177 0.9123 0.117 Uiso 1 1 calc R . .
H37B H 1.0371 0.5892 0.8217 0.117 Uiso 1 1 calc R . .
H37C H 1.0875 0.6024 0.9296 0.117 Uiso 1 1 calc R . .
C38 C 0.5320(3) 0.3022(3) 0.7764(2) 0.0515(6) Uani 1 1 d . . .
H38A H 0.5065 0.3410 0.7337 0.062 Uiso 1 1 calc R . .
H38B H 0.4986 0.3356 0.8343 0.062 Uiso 1 1 calc R . .
C39 C 0.4775(4) 0.1704(3) 0.7219(3) 0.0746(10) Uani 1 1 d . . .
H39A H 0.3901 0.1585 0.7033 0.112 Uiso 1 1 calc R . .
H39B H 0.4994 0.1311 0.7641 0.112 Uiso 1 1 calc R . .
H39C H 0.5079 0.1363 0.6632 0.112 Uiso 1 1 calc R . .

loop_
_atom_site_aniso_label
_atom_site_aniso_U_11
_atom_site_aniso_U_22
_atom_site_aniso_U_33
_atom_site_aniso_U_23
_atom_site_aniso_U_13
_atom_site_aniso_U_12
Tl1 0.05064(7) 0.04011(6) 0.03023(6) 0.01057(4) 0.01000(4) 0.02148(4)
N1 0.0631(14) 0.0692(15) 0.0255(9) 0.0123(10) 0.0052(9) 0.0441(13)
N2 0.0396(10) 0.0344(9) 0.0249(8) 0.0107(7) 0.0081(7) 0.0127(8)
N3 0.0442(11) 0.0397(10) 0.0311(9) 0.0155(8) 0.0087(8) 0.0185(9)
O1 0.0832(16) 0.0408(11) 0.0808(16) 0.0055(11) 0.0198(13) 0.0140(11)
O2 0.0558(12) 0.0757(15) 0.0608(13) 0.0093(11) 0.0110(10) 0.0242(11)
O3 0.0916(18) 0.0776(16) 0.0751(16) 0.0364(14) 0.0331(14) 0.0180(14)
S1 0.0540(4) 0.0418(3) 0.0469(3) 0.0087(3) 0.0117(3) 0.0132(3)
C40 0.075(2) 0.068(2) 0.0538(19) 0.0116(16) 0.0016(17) 0.0165(18)
F1 0.167(3) 0.149(3) 0.0727(16) 0.0631(19) 0.0127(18) 0.021(2)
F2 0.124(2) 0.0702(14) 0.0812(16) -0.0185(12) -0.0055(15) 0.0033(14)
F3 0.0852(18) 0.172(3) 0.0934(19) 0.0066(19) -0.0158(15) 0.0559(19)
C1 0.0407(12) 0.0410(12) 0.0297(10) 0.0139(9) 0.0076(9) 0.0169(10)
C2 0.0423(12) 0.0371(11) 0.0281(10) 0.0127(9) 0.0100(9) 0.0172(10)
C3 0.0645(17) 0.0578(16) 0.0333(12) 0.0149(11) 0.0142(12) 0.0386(14)
C4 0.0739(19) 0.0605(16) 0.0292(11) 0.0103(11) 0.0163(12) 0.0393(15)
C5 0.0629(16) 0.0566(15) 0.0261(11) 0.0152(11) 0.0117(11) 0.0300(13)
C6 0.0431(12) 0.0390(11) 0.0274(10) 0.0130(9) 0.0085(9) 0.0164(10)
C7 0.0388(11) 0.0424(12) 0.0296(10) 0.0168(9) 0.0061(9) 0.0133(10)
C8 0.0424(12) 0.0409(12) 0.0297(10) 0.0146(9) 0.0106(9) 0.0195(10)
C9 0.0586(19) 0.0553(18) 0.134(4) 0.043(2) 0.048(2) 0.0250(15)
C10 0.0428(16) 0.074(2) 0.121(4) 0.019(2) 0.029(2) 0.0227(16)
C11 0.086(3) 0.106(3) 0.076(2) 0.045(2) 0.032(2) 0.072(3)
C12 0.150(5) 0.118(4) 0.213(6) 0.129(4) 0.131(5) 0.110(4)
C13 0.091(3) 0.067(2) 0.164(4) 0.072(3) 0.082(3) 0.053(2)
C14 0.0425(12) 0.0482(13) 0.0285(10) 0.0162(10) 0.0097(9) 0.0171(11)
C15 0.0416(13) 0.0585(15) 0.0389(12) 0.0251(11) 0.0103(10) 0.0168(12)
C16 0.0525(16) 0.086(2) 0.0544(17) 0.0477(17) 0.0159(14) 0.0236(16)
C17 0.0551(16) 0.092(2) 0.0393(14) 0.0353(16) 0.0067(12) 0.0265(17)
C18 0.0592(17) 0.0702(19) 0.0370(13) 0.0178(13) 0.0015(12) 0.0203(15)
C19 0.0506(14) 0.0519(14) 0.0330(12) 0.0155(11) 0.0047(10) 0.0151(12)
C20 0.0653(17) 0.0677(18) 0.0262(11) 0.0090(11) 0.0068(11) 0.0445(15)
C21 0.099(3) 0.0651(19) 0.0291(12) 0.0108(12) 0.0091(14) 0.0524(19)
C22 0.122(3) 0.089(3) 0.0341(14) 0.0231(16) 0.0154(18) 0.072(3)
C23 0.086(3) 0.133(4) 0.0308(14) 0.015(2) -0.0011(16) 0.069(3)
C24 0.062(2) 0.128(4) 0.0374(16) 0.010(2) 0.0006(15) 0.038(2)
C25 0.0603(18) 0.096(3) 0.0357(14) 0.0149(16) 0.0083(13) 0.0381(18)
C26 0.155(5) 0.060(2) 0.0464(18) 0.0150(16) 0.018(2) 0.030(2)
C27 0.143(5) 0.131(5) 0.069(3) 0.031(3) 0.031(3) -0.006(4)
C28 0.080(3) 0.109(3) 0.055(2) 0.021(2) 0.0150(19) 0.010(2)
C29 0.096(5) 0.113(5) 0.063(3) 0.030(4) 0.007(3) 0.008(4)
C29' 0.111(12) 0.072(8) 0.080(9) 0.031(7) 0.036(8) 0.024(8)
C30 0.0485(13) 0.0414(12) 0.0298(10) 0.0180(9) 0.0112(10) 0.0196(10)
C31 0.0496(14) 0.0500(14) 0.0420(13) 0.0253(11) 0.0130(11) 0.0233(12)
C32 0.0535(16) 0.0679(18) 0.0633(18) 0.0384(15) 0.0180(14) 0.0323(14)
C33 0.0712(19) 0.0535(16) 0.072(2) 0.0382(15) 0.0276(16) 0.0373(15)
C34 0.0681(18) 0.0442(14) 0.0539(16) 0.0263(12) 0.0239(14) 0.0232(13)
C35 0.0566(15) 0.0439(13) 0.0337(11) 0.0199(10) 0.0166(11) 0.0199(11)
C36 0.0525(16) 0.0561(16) 0.0694(19) 0.0314(15) 0.0175(15) 0.0190(13)
C37 0.070(2) 0.069(2) 0.077(3) 0.015(2) 0.023(2) 0.0051(18)
C38 0.0557(16) 0.0531(15) 0.0435(14) 0.0170(12) 0.0146(12) 0.0132(13)
C39 0.073(2) 0.060(2) 0.068(2) 0.0110(17) 0.0120(18) 0.0014(17)

loop_
_atom_type_symbol
_atom_type_description
_atom_type_scat_dispersion_real
_atom_type_scat_dispersion_imag
_atom_type_scat_source
C C 0.0033 0.0016 'International Tables Vol C Tables 4.2.6.8 and 6.1.1.4'
H H 0.0000 0.0000 'International Tables Vol C Tables 4.2.6.8 and 6.1.1.4'
N N 0.0061 0.0033 'International Tables Vol C Tables 4.2.6.8 and 6.1.1.4'
O O 0.0106 0.0060 'International Tables Vol C Tables 4.2.6.8 and 6.1.1.4'
F F 0.0171 0.0103 'International Tables Vol C Tables 4.2.6.8 and 6.1.1.4'
S S 0.1246 0.1234 'International Tables Vol C Tables 4.2.6.8 and 6.1.1.4'
Tl Tl -2.8358 9.6688 'International Tables Vol C Tables 4.2.6.8 and 6.1.1.4'

loop_
_geom_angle_atom_site_label_1
_geom_angle_atom_site_label_2
_geom_angle_atom_site_label_3
_geom_angle
O1 Tl1 N2 77.83(7)
O1 Tl1 N1 91.24(8)
N2 Tl1 N1 59.84(6)
O1 Tl1 N3 92.54(8)
N2 Tl1 N3 58.64(6)
N1 Tl1 N3 115.81(7)
C1 N1 C20 119.4(2)
C1 N1 Tl1 120.88(17)
C20 N1 Tl1 119.32(15)
C2 N2 C6 118.32(19)
C2 N2 Tl1 119.05(14)
C6 N2 Tl1 121.02(14)
C7 N3 C30 121.0(2)
C7 N3 Tl1 120.72(16)
C30 N3 Tl1 116.78(14)
S1 O1 Tl1 144.56(16)
O3 S1 O2 116.20(18)
O3 S1 O1 114.76(17)
O2 S1 O1 114.38(16)
O3 S1 C40 103.6(2)
O2 S1 C40 103.43(17)
O1 S1 C40 101.85(18)
F1 C40 F2 105.1(4)
F1 C40 F3 107.1(4)
F2 C40 F3 108.4(4)
F1 C40 S1 112.2(3)
F2 C40 S1 112.5(3)
F3 C40 S1 111.2(3)
N1 C1 C8 124.3(2)
N1 C1 C2 118.8(2)
C8 C1 C2 116.81(19)
N2 C2 C3 122.2(2)
N2 C2 C1 117.88(19)
C3 C2 C1 119.8(2)
C4 C3 C2 119.1(2)
C3 C4 C5 118.7(2)
C4 C5 C6 119.3(2)
N2 C6 C5 122.3(2)
N2 C6 C7 116.67(19)
C5 C6 C7 120.9(2)
N3 C7 C6 118.3(2)
N3 C7 C14 123.9(2)
C6 C7 C14 117.82(19)
C9 C8 C13 118.9(3)
C9 C8 C1 120.7(3)
C13 C8 C1 120.4(3)
C8 C9 C10 120.6(3)
C11 C10 C9 120.2(3)
C10 C11 C12 119.4(3)
C11 C12 C13 121.0(4)
C8 C13 C12 120.0(4)
C15 C14 C19 118.9(2)
C15 C14 C7 119.9(2)
C19 C14 C7 121.2(2)
C16 C15 C14 120.6(3)
C17 C16 C15 120.1(3)
C16 C17 C18 120.1(3)
C19 C18 C17 120.3(3)
C18 C19 C14 120.1(3)
C25 C20 C21 122.5(3)
C25 C20 N1 117.5(3)
C21 C20 N1 120.0(3)
C20 C21 C22 116.4(4)
C20 C21 C26 122.3(3)
C22 C21 C26 121.2(4)
C23 C22 C21 121.8(4)
C22 C23 C24 120.2(3)
C23 C24 C25 120.6(4)
C20 C25 C24 118.2(4)
C20 C25 C28 121.0(3)
C24 C25 C28 120.7(4)
C21 C26 C27 113.8(4)
C29' C28 C29 56.1(7)
C29' C28 C25 110.2(7)
C29 C28 C25 120.0(4)
C31 C30 C35 122.0(2)
C31 C30 N3 120.9(2)
C35 C30 N3 116.8(2)
C30 C31 C32 117.6(3)
C30 C31 C36 121.3(2)
C32 C31 C36 121.1(3)
C33 C32 C31 121.1(3)
C34 C33 C32 120.4(3)
C33 C34 C35 120.9(3)
C34 C35 C30 117.7(3)
C34 C35 C38 122.8(3)
C30 C35 C38 119.5(2)
C37 C36 C31 115.3(3)
C35 C38 C39 115.8(3)

loop_
_geom_bond_atom_site_label_1
_geom_bond_atom_site_label_2
_geom_bond_distance
Tl1 O1 2.613(2)
Tl1 N2 2.7386(18)
Tl1 N1 2.755(2)
Tl1 N3 2.795(2)
N1 C1 1.271(3)
N1 C20 1.436(3)
N2 C2 1.337(3)
N2 C6 1.340(3)
N3 C7 1.274(3)
N3 C30 1.423(3)
O1 S1 1.439(2)
O2 S1 1.428(2)
O3 S1 1.422(3)
S1 C40 1.789(4)
C40 F1 1.313(5)
C40 F2 1.309(4)
C40 F3 1.323(5)
C1 C8 1.488(3)
C1 C2 1.500(3)
C2 C3 1.399(3)
C3 C4 1.374(4)
C4 C5 1.378(4)
C5 C6 1.390(3)
C6 C7 1.504(3)
C7 C14 1.506(3)
C8 C9 1.356(4)
C8 C13 1.355(4)
C9 C10 1.397(5)
C10 C11 1.340(6)
C11 C12 1.350(7)
C12 C13 1.387(5)
C14 C15 1.382(4)
C14 C19 1.399(4)
C15 C16 1.386(4)
C16 C17 1.374(5)
C17 C18 1.377(5)
C18 C19 1.382(4)
C20 C25 1.391(5)
C20 C21 1.410(5)
C21 C22 1.407(4)
C21 C26 1.493(6)
C22 C23 1.369(7)
C23 C24 1.387(7)
C24 C25 1.394(5)
C25 C28 1.521(6)
C26 C27 1.499(8)
C28 C29' 1.414(12)
C28 C29 1.488(8)
C30 C31 1.395(4)
C30 C35 1.406(4)
C31 C32 1.398(4)
C31 C36 1.507(4)
C32 C33 1.374(5)
C33 C34 1.378(5)
C34 C35 1.392(4)
C35 C38 1.506(4)
C36 C37 1.499(5)
C38 C39 1.513(4)

loop_
_geom_torsion_atom_site_label_1
_geom_torsion_atom_site_label_2
_geom_torsion_atom_site_label_3
_geom_torsion_atom_site_label_4
_geom_torsion
O1 Tl1 N1 C1 -61.1(3)
N2 Tl1 N1 C1 14.0(2)
N3 Tl1 N1 C1 32.3(3)
O1 Tl1 N1 C20 111.6(3)
N2 Tl1 N1 C20 -173.2(3)
N3 Tl1 N1 C20 -155.0(2)
O1 Tl1 N2 C2 82.61(18)
N1 Tl1 N2 C2 -16.07(17)
N3 Tl1 N2 C2 -176.8(2)
O1 Tl1 N2 C6 -82.68(19)
N1 Tl1 N2 C6 178.6(2)
N3 Tl1 N2 C6 17.96(17)
O1 Tl1 N3 C7 56.5(2)
N2 Tl1 N3 C7 -17.61(18)
N1 Tl1 N3 C7 -36.1(2)
O1 Tl1 N3 C30 -109.54(18)
N2 Tl1 N3 C30 176.4(2)
N1 Tl1 N3 C30 157.86(17)
N2 Tl1 O1 S1 -51.6(3)
N1 Tl1 O1 S1 7.2(3)
N3 Tl1 O1 S1 -108.7(3)
Tl1 O1 S1 O3 -125.2(3)
Tl1 O1 S1 O2 12.7(4)
Tl1 O1 S1 C40 123.6(3)
O3 S1 C40 F1 179.0(3)
O2 S1 C40 F1 57.3(3)
O1 S1 C40 F1 -61.6(3)
O3 S1 C40 F2 60.6(4)
O2 S1 C40 F2 -61.0(4)
O1 S1 C40 F2 -179.9(3)
O3 S1 C40 F3 -61.2(4)
O2 S1 C40 F3 177.1(3)
O1 S1 C40 F3 58.2(4)
C20 N1 C1 C8 -1.2(5)
Tl1 N1 C1 C8 171.53(19)
C20 N1 C1 C2 175.9(3)
Tl1 N1 C1 C2 -11.4(4)
C6 N2 C2 C3 0.4(4)
Tl1 N2 C2 C3 -165.3(2)
C6 N2 C2 C1 -176.1(2)
Tl1 N2 C2 C1 18.2(3)
N1 C1 C2 N2 -4.7(4)
C8 C1 C2 N2 172.6(2)
N1 C1 C2 C3 178.7(3)
C8 C1 C2 C3 -4.0(4)
N2 C2 C3 C4 -0.3(5)
C1 C2 C3 C4 176.1(3)
C2 C3 C4 C5 -0.3(5)
C3 C4 C5 C6 0.8(5)
C2 N2 C6 C5 0.1(4)
Tl1 N2 C6 C5 165.5(2)
C2 N2 C6 C7 176.2(2)
Tl1 N2 C6 C7 -18.4(3)
C4 C5 C6 N2 -0.7(5)
C4 C5 C6 C7 -176.6(3)
C30 N3 C7 C6 -178.1(2)
Tl1 N3 C7 C6 16.5(3)
C30 N3 C7 C14 -0.8(4)
Tl1 N3 C7 C14 -166.20(19)
N2 C6 C7 N3 1.0(4)
C5 C6 C7 N3 177.1(3)
N2 C6 C7 C14 -176.5(2)
C5 C6 C7 C14 -0.4(4)
N1 C1 C8 C9 93.7(4)
C2 C1 C8 C9 -83.5(4)
N1 C1 C8 C13 -89.4(4)
C2 C1 C8 C13 93.4(4)
C13 C8 C9 C10 -0.1(6)
C1 C8 C9 C10 176.8(4)
C8 C9 C10 C11 1.4(7)
C9 C10 C11 C12 -1.5(8)
C10 C11 C12 C13 0.4(9)
C9 C8 C13 C12 -0.9(7)
C1 C8 C13 C12 -177.9(5)
C11 C12 C13 C8 0.8(9)
N3 C7 C14 C15 -62.5(4)
C6 C7 C14 C15 114.8(3)
N3 C7 C14 C19 118.3(3)
C6 C7 C14 C19 -64.4(3)
C19 C14 C15 C16 0.0(4)
C7 C14 C15 C16 -179.3(3)
C14 C15 C16 C17 -0.1(5)
C15 C16 C17 C18 -0.5(5)
C16 C17 C18 C19 1.3(5)
C17 C18 C19 C14 -1.5(5)
C15 C14 C19 C18 0.8(4)
C7 C14 C19 C18 -179.9(2)
C1 N1 C20 C25 -95.2(4)
Tl1 N1 C20 C25 92.0(3)
C1 N1 C20 C21 87.9(4)
Tl1 N1 C20 C21 -85.0(3)
C25 C20 C21 C22 5.3(4)
N1 C20 C21 C22 -177.8(2)
C25 C20 C21 C26 -172.2(3)
N1 C20 C21 C26 4.6(4)
C20 C21 C22 C23 -1.7(5)
C26 C21 C22 C23 175.9(3)
C21 C22 C23 C24 -2.3(5)
C22 C23 C24 C25 2.7(6)
C21 C20 C25 C24 -4.9(4)
N1 C20 C25 C24 178.2(3)
C21 C20 C25 C28 174.9(3)
N1 C20 C25 C28 -2.0(4)
C23 C24 C25 C20 0.8(5)
C23 C24 C25 C28 -179.0(4)
C20 C21 C26 C27 97.3(4)
C22 C21 C26 C27 -80.2(5)
C20 C25 C28 C29' -97.1(8)
C24 C25 C28 C29' 82.7(9)
C20 C25 C28 C29 -158.8(5)
C24 C25 C28 C29 21.0(7)
C7 N3 C30 C31 -75.7(3)
Tl1 N3 C30 C31 90.3(2)
C7 N3 C30 C35 109.7(3)
Tl1 N3 C30 C35 -84.3(2)
C35 C30 C31 C32 -4.5(4)
N3 C30 C31 C32 -178.8(2)
C35 C30 C31 C36 174.0(3)
N3 C30 C31 C36 -0.3(4)
C30 C31 C32 C33 1.4(4)
C36 C31 C32 C33 -177.2(3)
C31 C32 C33 C34 1.7(5)
C32 C33 C34 C35 -1.7(5)
C33 C34 C35 C30 -1.3(4)
C33 C34 C35 C38 178.6(3)
C31 C30 C35 C34 4.5(4)
N3 C30 C35 C34 179.0(2)
C31 C30 C35 C38 -175.4(2)
N3 C30 C35 C38 -0.9(3)
C30 C31 C36 C37 -156.9(3)
C32 C31 C36 C37 21.6(5)
C34 C35 C38 C39 -9.9(4)
C30 C35 C38 C39 170.1(3)

loop_
_platon_squeeze_void_nr
_platon_squeeze_void_average_x
_platon_squeeze_void_average_y
_platon_squeeze_void_average_z
_platon_squeeze_void_volume
_platon_squeeze_void_count_electrons
_platon_squeeze_void_content
1 0.002 0.000 0.500 234 22 ' '
